data_1557087
loop_
_publ_author_name
'Zheng, Zheng'
'Liu, Haixiang'
'Zhai, Shaodong'
'Zhang, Haoke'
'Shan, Guogang'
'Kwok, Ryan T. K.'
'Ma, Chao'
'Sung, Herman H. Y.'
'Williams, Ian D.'
'Lam, Jacky W. Y.'
'Wong, Kam Sing'
'Hu, Xianglong'
'Tang, Ben Zhong'

_publ_section_title
;
 Highly efficient singlet oxygen generation, two-photon photodynamic
 therapy and melanoma ablation by rationally designed
 mitochondria-specific near-infrared AIEgens
;
_journal_issue 9
_journal_name_full 'Chemical Science'
_journal_page_first 2494
_journal_page_last 2503
_journal_paper_doi 10.1039/C9SC06441A
_journal_volume 11
_journal_year 2020
_chemical_formula_moiety 'C39 H34 N3 O, F6 P'
_chemical_formula_sum 'C39 H34 F6 N3 O P'
_chemical_formula_weight 705.66
_space_group_crystal_system monoclinic
_space_group_IT_number 14
_space_group_name_Hall '-P 2ybc'
_space_group_name_H-M_alt 'P 1 21/c 1'
_atom_sites_solution_hydrogens geom
_atom_sites_solution_primary iterative
_audit_creation_date 2017-06-30
_audit_creation_method
;
Olex2 1.2
(compiled 2017.03.28 svn.r3405 for OlexSys, GUI svn.r5337)
;
_audit_update_record
;
2019-06-07 deposited with the CCDC.	2020-01-20 downloaded from the CCDC.
;
_cell_angle_alpha 90
_cell_angle_beta 102.511(3)
_cell_angle_gamma 90
_cell_formula_units_Z 4
_cell_length_a 9.3923(3)
_cell_length_b 29.4208(8)
_cell_length_c 11.9664(3)
_cell_measurement_reflns_used 4012
_cell_measurement_temperature 100.01(10)
_cell_measurement_theta_max 74.6850
_cell_measurement_theta_min 4.0400
_cell_volume 3228.14(16)
_computing_cell_refinement 'CrysAlisPro 1.171.38.46 (Rigaku OD, 2015)'
_computing_data_collection 'CrysAlisPro 1.171.38.46 (Rigaku OD, 2015)'
_computing_data_reduction 'CrysAlisPro 1.171.38.46 (Rigaku OD, 2015)'
_computing_molecular_graphics 'Olex2 (Dolomanov et al., 2009)'
_computing_publication_material 'Olex2 (Dolomanov et al., 2009)'
_computing_structure_refinement 'ShelXL (Sheldrick, 2015)'
_computing_structure_solution
;
Superflip (Palatinus & Chapuis, 2007;Palatinus & van der Lee, 2008;
Palatinus et al., 2012)
;
_diffrn_ambient_environment N~2~
_diffrn_ambient_temperature 100.01(10)
_diffrn_detector 'CCD plate'
_diffrn_detector_area_resol_mean 10.3577
_diffrn_detector_type Atlas
_diffrn_measured_fraction_theta_full 0.981
_diffrn_measured_fraction_theta_max 0.941
_diffrn_measurement_details
;
List of Runs (angles in degrees, time in seconds):

  # Type    Start    End  Width  t~exp~   \w     \q     \k     \f   Frames
#--------------------------------------------------------------------------
  1  \w     85.00 176.00   1.00    3.00    --  110.76  45.00-180.00   91
  2  \w    -62.00  33.00   1.00    2.00    --  -41.51  37.00  60.00   95
  3  \w   -115.00 -13.00   1.00    2.00    --  -41.51 -57.00 -90.00  102
  4  \w    106.00 178.00   1.00    3.00    --  110.76 125.00  30.00   72
  5  \w     83.00 178.00   1.00    3.00    --  110.76  30.00  90.00   95
  6  \w     32.00 109.00   1.00    3.00    --  110.76 -94.00 -30.00   77
;
_diffrn_measurement_device 'kappa diffractometer'
_diffrn_measurement_device_type 'SuperNova, Dual, Cu at zero, Atlas'
_diffrn_measurement_method '\w scans'
_diffrn_orient_matrix_type 'CrysAlisPro convention (1999,Acta A55,543-557)'
_diffrn_orient_matrix_UB_11 0.1038510000
_diffrn_orient_matrix_UB_12 0.0110673000
_diffrn_orient_matrix_UB_13 -0.0798496000
_diffrn_orient_matrix_UB_21 0.1098073000
_diffrn_orient_matrix_UB_22 0.0208242000
_diffrn_orient_matrix_UB_23 0.1015337000
_diffrn_orient_matrix_UB_31 0.0734229000
_diffrn_orient_matrix_UB_32 -0.0467514000
_diffrn_orient_matrix_UB_33 0.0265425000
_diffrn_radiation_monochromator mirror
_diffrn_radiation_probe x-ray
_diffrn_radiation_type CuK\a
_diffrn_radiation_wavelength 1.54184
_diffrn_reflns_av_R_equivalents 0.0209
_diffrn_reflns_av_unetI/netI 0.0334
_diffrn_reflns_Laue_measured_fraction_full 0.981
_diffrn_reflns_Laue_measured_fraction_max 0.941
_diffrn_reflns_limit_h_max 11
_diffrn_reflns_limit_h_min -11
_diffrn_reflns_limit_k_max 23
_diffrn_reflns_limit_k_min -36
_diffrn_reflns_limit_l_max 9
_diffrn_reflns_limit_l_min -14
_diffrn_reflns_number 10260
_diffrn_reflns_point_group_measured_fraction_full 0.981
_diffrn_reflns_point_group_measured_fraction_max 0.941
_diffrn_reflns_theta_full 66.500
_diffrn_reflns_theta_max 76.186
_diffrn_reflns_theta_min 4.072
_diffrn_source 'micro-focus sealed X-ray tube'
_diffrn_source_current 0.80
_diffrn_source_power 0.040
_diffrn_source_target Cu
_diffrn_source_type 'SuperNova (Cu) X-ray Source'
_diffrn_source_voltage 50
_exptl_absorpt_coefficient_mu 1.390
_exptl_absorpt_correction_T_max 1.00000
_exptl_absorpt_correction_T_min 0.76026
_exptl_absorpt_correction_type multi-scan
_exptl_absorpt_process_details
;
CrysAlisPro 1.171.38.46 (Rigaku Oxford Diffraction, 2015)
Empirical absorption correction using spherical harmonics,
 implemented in SCALE3 ABSPACK scaling algorithm.
;
_exptl_crystal_colour red
_exptl_crystal_density_diffrn 1.452
_exptl_crystal_density_method 'not measured'
_exptl_crystal_description plate
_exptl_crystal_F_000 1464
_exptl_crystal_size_max 0.25
_exptl_crystal_size_mid 0.20
_exptl_crystal_size_min 0.05
_refine_diff_density_max 0.980
_refine_diff_density_min -0.515
_refine_diff_density_rms 0.080
_refine_ls_extinction_method none
_refine_ls_goodness_of_fit_ref 1.026
_refine_ls_hydrogen_treatment constr
_refine_ls_matrix_type full
_refine_ls_number_parameters 453
_refine_ls_number_reflns 6341
_refine_ls_number_restraints 0
_refine_ls_restrained_S_all 1.026
_refine_ls_R_factor_all 0.0750
_refine_ls_R_factor_gt 0.0650
_refine_ls_shift/su_max 0.000
_refine_ls_shift/su_mean 0.000
_refine_ls_structure_factor_coef Fsqd
_refine_ls_weighting_details 'w=1/[\s^2^(Fo^2^)+(0.0980P)^2^+3.9500P] where P=(Fo^2^+2Fc^2^)/3'
_refine_ls_weighting_scheme calc
_refine_ls_wR_factor_gt 0.1706
_refine_ls_wR_factor_ref 0.1803
_reflns_Friedel_coverage 0.000
_reflns_number_gt 5333
_reflns_number_total 6341
_reflns_threshold_expression 'I > 2\s(I)'
_cod_data_source_file c9sc06441a2.cif
_cod_data_source_block zhengz10cult
_cod_depositor_comments
;Adding full bibliography for 1557087--1557088.cif.

 Adding full bibliography for 1557087--1557088.cif.
;
_cod_database_code 1557087
_shelx_shelxl_version_number 2014/7
_shelx_space_group_comment
;
The symmetry employed for this shelxl refinement is uniquely defined
by the following loop, which should always be used as a source of
symmetry information in preference to the above space-group names.
They are only intended as comments.
;
_reflns_odcompleteness_completeness 98.50
_reflns_odcompleteness_iscentric 1
_reflns_odcompleteness_theta 68.13
_olex2_refinement_description
;
1. Fixed Uiso
 At 1.2 times of:
  All C(H) groups, All C(H,H) groups
 At 1.5 times of:
  All C(H,H,H) groups, All O(H) groups
2.a Secondary CH2 refined with riding coordinates:
 C1(H1A,H1B), C2(H2A,H2B), C39(H39A,H39B)
2.b Aromatic/amide H refined with riding coordinates:
 C4(H4), C5(H5), C8(H8), C9(H9), C10(H10), C11(H11), C13(H13), C14(H14),
 C16(H16), C18(H18), C19(H19), C22(H22), C23(H23), C25(H25), C28(H28), C29(H29),
  C30(H30), C31(H31), C32(H32), C34(H34), C35(H35), C36(H36), C37(H37), C38(H38)
2.c Idealised Me refined as rotating group:
 C40(H40A,H40B,H40C)
2.d Idealised tetrahedral OH refined as rotating group:
 O1(H1)
;
_olex2_date_sample_data_collection 2017-06-28
_olex2_submission_special_instructions 'No special instructions were received'
_oxdiff_exptl_absorpt_empirical_details
;
Empirical correction (ABSPACK) includes:
- Absorption correction using spherical harmonics
- Frame scaling
;
_oxdiff_exptl_absorpt_empirical_full_max 1.248
_oxdiff_exptl_absorpt_empirical_full_min 0.800

loop_
_space_group_symop_operation_xyz
'x, y, z'
'-x, y+1/2, -z+1/2'
'-x, -y, -z'
'x, -y-1/2, z-1/2'

loop_
_atom_site_label
_atom_site_type_symbol
_atom_site_fract_x
_atom_site_fract_y
_atom_site_fract_z
_atom_site_U_iso_or_equiv
_atom_site_adp_type
_atom_site_occupancy
_atom_site_site_symmetry_order
_atom_site_calc_flag
_atom_site_refinement_flags_posn
O1 O -0.2080(2) -0.02735(7) 0.01009(18) 0.0339(5) Uani 1 1 d .
H1 H -0.2714 -0.0090 0.0224 0.051 Uiso 1 1 calc GR
N1 N 0.0242(2) -0.06047(7) 0.20488(19) 0.0255(5) Uani 1 1 d .
N2 N 0.7615(2) 0.16668(8) 0.58710(18) 0.0244(4) Uani 1 1 d .
N3 N 1.1041(2) 0.25536(8) 0.87844(19) 0.0270(5) Uani 1 1 d .
C1 C -0.2177(3) -0.06819(10) 0.0696(2) 0.0295(6) Uani 1 1 d .
H1A H -0.2794 -0.0904 0.0188 0.035 Uiso 1 1 calc R
H1B H -0.2618 -0.0624 0.1363 0.035 Uiso 1 1 calc R
C2 C -0.0641(3) -0.08685(10) 0.1095(2) 0.0290(6) Uani 1 1 d .
H2A H -0.0699 -0.1188 0.1342 0.035 Uiso 1 1 calc R
H2B H -0.0147 -0.0867 0.0443 0.035 Uiso 1 1 calc R
C4 C 0.1142(3) -0.02906(9) 0.1807(2) 0.0289(6) Uani 1 1 d .
H4 H 0.1177 -0.0240 0.1029 0.035 Uiso 1 1 calc R
C5 C 0.2037(3) -0.00327(9) 0.2650(2) 0.0276(5) Uani 1 1 d .
H5 H 0.2663 0.0190 0.2439 0.033 Uiso 1 1 calc R
C6 C 0.2023(3) -0.00974(9) 0.3796(2) 0.0252(5) Uani 1 1 d .
C7 C 0.1027(3) -0.04308(8) 0.4063(2) 0.0235(5) Uani 1 1 d .
C8 C 0.0885(3) -0.05207(9) 0.5201(2) 0.0265(5) Uani 1 1 d .
H8 H 0.1482 -0.0359 0.5816 0.032 Uiso 1 1 calc R
C9 C -0.0084(3) -0.08315(9) 0.5432(2) 0.0293(6) Uani 1 1 d .
H9 H -0.0154 -0.0886 0.6201 0.035 Uiso 1 1 calc R
C10 C -0.0982(3) -0.10732(9) 0.4532(3) 0.0301(6) Uani 1 1 d .
H10 H -0.1668 -0.1287 0.4696 0.036 Uiso 1 1 calc R
C11 C -0.0876(3) -0.10027(9) 0.3426(2) 0.0282(5) Uani 1 1 d .
H11 H -0.1477 -0.1171 0.2826 0.034 Uiso 1 1 calc R
C12 C 0.0120(3) -0.06828(9) 0.3168(2) 0.0239(5) Uani 1 1 d .
C13 C 0.2961(3) 0.01587(9) 0.4705(2) 0.0276(5) Uani 1 1 d .
H13 H 0.2967 0.0072 0.5471 0.033 Uiso 1 1 calc R
C14 C 0.3818(3) 0.05067(9) 0.4553(2) 0.0261(5) Uani 1 1 d .
H14 H 0.3827 0.0588 0.3786 0.031 Uiso 1 1 calc R
C15 C 0.6580(3) 0.13462(9) 0.5985(2) 0.0232(5) Uani 1 1 d .
C16 C 0.5672(3) 0.10938(9) 0.5134(2) 0.0246(5) Uani 1 1 d .
H16 H 0.5684 0.1139 0.4350 0.030 Uiso 1 1 calc R
C17 C 0.4740(3) 0.07730(9) 0.5460(2) 0.0246(5) Uani 1 1 d .
C18 C 0.4732(3) 0.07160(9) 0.6632(2) 0.0265(5) Uani 1 1 d .
H18 H 0.4094 0.0498 0.6846 0.032 Uiso 1 1 calc R
C19 C 0.5629(3) 0.09689(9) 0.7475(2) 0.0254(5) Uani 1 1 d .
H19 H 0.5607 0.0926 0.8258 0.031 Uiso 1 1 calc R
C20 C 0.6572(3) 0.12899(9) 0.7158(2) 0.0237(5) Uani 1 1 d .
C21 C 0.7661(3) 0.15968(9) 0.7777(2) 0.0237(5) Uani 1 1 d .
C22 C 0.8211(3) 0.16887(9) 0.8938(2) 0.0247(5) Uani 1 1 d .
H22 H 0.7821 0.1539 0.9509 0.030 Uiso 1 1 calc R
C23 C 0.9332(3) 0.20018(9) 0.9246(2) 0.0260(5) Uani 1 1 d .
H23 H 0.9718 0.2063 1.0032 0.031 Uiso 1 1 calc R
C24 C 0.9906(3) 0.22292(9) 0.8408(2) 0.0245(5) Uani 1 1 d .
C25 C 0.9397(3) 0.21389(9) 0.7248(2) 0.0240(5) Uani 1 1 d .
H25 H 0.9804 0.2286 0.6684 0.029 Uiso 1 1 calc R
C26 C 0.8268(3) 0.18241(9) 0.6944(2) 0.0233(5) Uani 1 1 d .
C27 C 1.2327(3) 0.23928(9) 0.9557(2) 0.0275(5) Uani 1 1 d .
C28 C 1.2934(3) 0.26418(10) 1.0532(3) 0.0350(6) Uani 1 1 d .
H28 H 1.2469 0.2911 1.0707 0.042 Uiso 1 1 calc R
C29 C 1.4227(4) 0.24964(12) 1.1253(3) 0.0418(7) Uani 1 1 d .
H29 H 1.4650 0.2670 1.1910 0.050 Uiso 1 1 calc R
C30 C 1.4893(3) 0.20994(12) 1.1011(3) 0.0414(7) Uani 1 1 d .
H30 H 1.5767 0.1999 1.1508 0.050 Uiso 1 1 calc R
C31 C 1.4290(3) 0.18502(11) 1.0052(3) 0.0398(7) Uani 1 1 d .
H31 H 1.4744 0.1576 0.9892 0.048 Uiso 1 1 calc R
C32 C 1.3017(3) 0.19981(10) 0.9316(3) 0.0331(6) Uani 1 1 d .
H32 H 1.2618 0.1828 0.8646 0.040 Uiso 1 1 calc R
C33 C 1.1148(3) 0.29495(9) 0.8140(2) 0.0236(5) Uani 1 1 d .
C34 C 0.9894(3) 0.31778(9) 0.7565(2) 0.0264(5) Uani 1 1 d .
H34 H 0.8957 0.3061 0.7587 0.032 Uiso 1 1 calc R
C35 C 1.0017(3) 0.35732(10) 0.6964(2) 0.0299(6) Uani 1 1 d .
H35 H 0.9160 0.3725 0.6575 0.036 Uiso 1 1 calc R
C36 C 1.1377(4) 0.37512(10) 0.6923(2) 0.0341(6) Uani 1 1 d .
H36 H 1.1455 0.4024 0.6514 0.041 Uiso 1 1 calc R
C37 C 1.2609(3) 0.35248(11) 0.7485(3) 0.0357(6) Uani 1 1 d .
H37 H 1.3544 0.3643 0.7464 0.043 Uiso 1 1 calc R
C38 C 1.2505(3) 0.31276(10) 0.8078(2) 0.0312(6) Uani 1 1 d .
H38 H 1.3368 0.2974 0.8449 0.037 Uiso 1 1 calc R
C39 C 0.7885(3) 0.18281(9) 0.4783(2) 0.0240(5) Uani 1 1 d .
H39A H 0.7883 0.1565 0.4265 0.029 Uiso 1 1 calc R
H39B H 0.8864 0.1970 0.4917 0.029 Uiso 1 1 calc R
C40 C 0.6757(3) 0.21699(11) 0.4207(3) 0.0350(6) Uani 1 1 d .
H40A H 0.7002 0.2276 0.3495 0.053 Uiso 1 1 calc GR
H40B H 0.6746 0.2429 0.4720 0.053 Uiso 1 1 calc GR
H40C H 0.5793 0.2026 0.4034 0.053 Uiso 1 1 calc GR
P1 P 0.63078(8) 0.06342(3) 0.17172(6) 0.0310(2) Uani 1 1 d .
F1 F 0.6566(3) 0.08518(11) 0.05690(19) 0.0758(8) Uani 1 1 d .
F2 F 0.6029(2) 0.04202(8) 0.28945(17) 0.0508(5) Uani 1 1 d .
F3 F 0.5777(2) 0.01679(8) 0.1076(2) 0.0568(6) Uani 1 1 d .
F4 F 0.4668(2) 0.08042(8) 0.14496(18) 0.0544(6) Uani 1 1 d .
F5 F 0.6819(2) 0.10893(7) 0.24040(18) 0.0526(5) Uani 1 1 d .
F6 F 0.7942(2) 0.04573(7) 0.20237(19) 0.0513(5) Uani 1 1 d .

loop_
_atom_site_aniso_label
_atom_site_aniso_U_11
_atom_site_aniso_U_22
_atom_site_aniso_U_33
_atom_site_aniso_U_23
_atom_site_aniso_U_13
_atom_site_aniso_U_12
O1 0.0276(10) 0.0419(11) 0.0319(10) 0.0037(9) 0.0058(8) 0.0057(8)
N1 0.0212(10) 0.0290(11) 0.0229(11) -0.0024(8) -0.0028(8) 0.0002(8)
N2 0.0201(10) 0.0317(11) 0.0195(10) -0.0025(8) -0.0003(8) -0.0058(8)
N3 0.0233(11) 0.0294(11) 0.0234(11) 0.0006(9) -0.0059(8) -0.0054(9)
C1 0.0229(12) 0.0367(14) 0.0255(13) -0.0023(11) -0.0021(10) -0.0029(11)
C2 0.0234(12) 0.0345(14) 0.0255(13) -0.0081(11) -0.0026(10) -0.0011(11)
C4 0.0256(12) 0.0335(14) 0.0251(13) 0.0013(11) -0.0002(10) 0.0003(11)
C5 0.0239(12) 0.0295(13) 0.0268(13) 0.0026(10) 0.0000(10) -0.0036(10)
C6 0.0197(11) 0.0249(12) 0.0271(13) 0.0019(10) -0.0031(10) 0.0018(10)
C7 0.0189(11) 0.0237(12) 0.0237(12) 0.0006(9) -0.0045(9) 0.0022(9)
C8 0.0236(12) 0.0288(13) 0.0231(12) 0.0025(10) -0.0038(10) 0.0030(10)
C9 0.0286(13) 0.0313(13) 0.0261(13) 0.0065(10) 0.0017(10) 0.0020(11)
C10 0.0255(13) 0.0270(13) 0.0361(15) 0.0044(11) 0.0027(11) -0.0022(10)
C11 0.0214(12) 0.0274(13) 0.0317(14) -0.0019(10) -0.0032(10) -0.0014(10)
C12 0.0199(11) 0.0256(12) 0.0232(12) -0.0003(9) -0.0019(9) 0.0033(9)
C13 0.0234(12) 0.0317(13) 0.0229(12) 0.0013(10) -0.0055(10) -0.0019(10)
C14 0.0203(11) 0.0305(13) 0.0245(12) -0.0008(10) -0.0015(10) -0.0013(10)
C15 0.0182(11) 0.0264(12) 0.0236(12) -0.0008(9) 0.0011(9) 0.0000(9)
C16 0.0196(11) 0.0319(13) 0.0197(12) -0.0012(10) -0.0013(9) -0.0018(10)
C17 0.0186(11) 0.0273(12) 0.0247(13) -0.0007(10) -0.0022(9) 0.0018(10)
C18 0.0205(11) 0.0300(13) 0.0272(13) 0.0022(10) 0.0012(10) -0.0046(10)
C19 0.0229(12) 0.0305(13) 0.0208(12) 0.0011(10) -0.0002(9) -0.0009(10)
C20 0.0197(11) 0.0276(12) 0.0216(12) -0.0014(10) -0.0004(9) -0.0002(10)
C21 0.0195(11) 0.0276(12) 0.0225(12) -0.0004(9) 0.0012(9) -0.0003(9)
C22 0.0238(12) 0.0281(12) 0.0207(12) 0.0005(10) 0.0014(9) -0.0001(10)
C23 0.0243(12) 0.0300(13) 0.0207(12) -0.0021(10) -0.0012(10) -0.0001(10)
C24 0.0201(11) 0.0264(12) 0.0244(13) -0.0014(10) -0.0009(9) -0.0020(10)
C25 0.0216(11) 0.0281(12) 0.0209(12) -0.0007(9) 0.0011(9) -0.0038(10)
C26 0.0189(11) 0.0277(12) 0.0209(12) -0.0012(9) -0.0008(9) -0.0007(9)
C27 0.0233(12) 0.0312(13) 0.0244(13) 0.0035(10) -0.0029(10) -0.0059(10)
C28 0.0350(15) 0.0363(15) 0.0285(14) -0.0023(12) -0.0044(12) -0.0007(12)
C29 0.0361(16) 0.0544(19) 0.0274(14) 0.0013(13) -0.0099(12) -0.0041(14)
C30 0.0282(14) 0.0505(18) 0.0393(17) 0.0149(14) -0.0063(12) -0.0007(13)
C31 0.0294(14) 0.0349(15) 0.0531(19) 0.0075(14) 0.0044(13) 0.0023(12)
C32 0.0252(13) 0.0357(15) 0.0352(15) -0.0026(12) -0.0004(11) -0.0037(11)
C33 0.0236(12) 0.0278(12) 0.0173(11) -0.0033(9) -0.0005(9) -0.0032(10)
C34 0.0253(12) 0.0323(13) 0.0199(12) -0.0034(10) 0.0016(10) 0.0007(10)
C35 0.0366(14) 0.0357(14) 0.0140(11) -0.0030(10) -0.0019(10) 0.0057(11)
C36 0.0509(17) 0.0300(14) 0.0193(12) -0.0013(10) 0.0029(12) -0.0083(12)
C37 0.0336(15) 0.0413(16) 0.0306(14) -0.0007(12) 0.0035(12) -0.0138(13)
C38 0.0241(13) 0.0384(15) 0.0279(14) 0.0000(11) -0.0014(10) -0.0067(11)
C39 0.0211(11) 0.0309(13) 0.0179(11) -0.0003(9) -0.0003(9) -0.0038(10)
C40 0.0241(13) 0.0446(17) 0.0343(15) 0.0109(12) 0.0017(11) 0.0007(12)
P1 0.0256(4) 0.0356(4) 0.0262(4) -0.0047(3) -0.0070(3) 0.0044(3)
F1 0.0779(17) 0.115(2) 0.0313(11) 0.0179(13) 0.0058(11) -0.0061(16)
F2 0.0441(11) 0.0647(13) 0.0407(11) 0.0084(9) 0.0025(8) -0.0051(9)
F3 0.0353(10) 0.0602(13) 0.0705(14) -0.0368(11) 0.0017(9) -0.0002(9)
F4 0.0359(10) 0.0661(13) 0.0507(12) -0.0162(10) -0.0135(8) 0.0191(9)
F5 0.0554(12) 0.0489(11) 0.0529(12) -0.0180(9) 0.0106(10) -0.0149(10)
F6 0.0274(9) 0.0654(13) 0.0557(12) -0.0164(10) -0.0029(8) 0.0065(9)

loop_
_atom_type_symbol
_atom_type_description
_atom_type_scat_dispersion_real
_atom_type_scat_dispersion_imag
_atom_type_scat_source
C C 0.0181 0.0091 'International Tables Vol C Tables 4.2.6.8 and 6.1.1.4'
H H 0.0000 0.0000 'International Tables Vol C Tables 4.2.6.8 and 6.1.1.4'
F F 0.0727 0.0534 'International Tables Vol C Tables 4.2.6.8 and 6.1.1.4'
N N 0.0311 0.0180 'International Tables Vol C Tables 4.2.6.8 and 6.1.1.4'
O O 0.0492 0.0322 'International Tables Vol C Tables 4.2.6.8 and 6.1.1.4'
P P 0.2955 0.4335 'International Tables Vol C Tables 4.2.6.8 and 6.1.1.4'

loop_
_geom_angle_atom_site_label_1
_geom_angle_atom_site_label_2
_geom_angle_atom_site_label_3
_geom_angle
C4 N1 C2 118.4(2)
C4 N1 C12 121.1(2)
C12 N1 C2 120.6(2)
C15 N2 C39 124.9(2)
C26 N2 C15 108.5(2)
C26 N2 C39 126.5(2)
C24 N3 C27 116.7(2)
C33 N3 C24 121.0(2)
C33 N3 C27 118.3(2)
O1 C1 C2 107.8(2)
N1 C2 C1 112.8(2)
N1 C4 C5 122.4(3)
C6 C5 C4 120.6(2)
C5 C6 C7 117.3(2)
C5 C6 C13 122.3(2)
C7 C6 C13 120.4(2)
C8 C7 C6 122.7(2)
C8 C7 C12 117.3(2)
C12 C7 C6 120.0(2)
C9 C8 C7 121.7(2)
C8 C9 C10 120.0(3)
C11 C10 C9 120.5(2)
C10 C11 C12 120.4(2)
N1 C12 C7 118.6(2)
N1 C12 C11 121.3(2)
C11 C12 C7 120.1(2)
C14 C13 C6 125.4(3)
C13 C14 C17 125.8(3)
N2 C15 C16 128.6(2)
N2 C15 C20 109.4(2)
C16 C15 C20 122.0(2)
C15 C16 C17 118.4(2)
C16 C17 C14 117.4(2)
C16 C17 C18 119.7(2)
C18 C17 C14 123.0(2)
C19 C18 C17 121.8(2)
C18 C19 C20 119.1(2)
C15 C20 C21 106.3(2)
C19 C20 C15 119.1(2)
C19 C20 C21 134.6(2)
C22 C21 C20 134.3(2)
C22 C21 C26 119.3(2)
C26 C21 C20 106.4(2)
C23 C22 C21 119.1(2)
C22 C23 C24 120.9(2)
C23 C24 N3 117.9(2)
C25 C24 N3 120.8(2)
C25 C24 C23 121.2(2)
C24 C25 C26 117.6(2)
N2 C26 C21 109.4(2)
N2 C26 C25 128.7(2)
C25 C26 C21 121.9(2)
C28 C27 N3 120.1(3)
C32 C27 N3 120.5(2)
C32 C27 C28 119.3(3)
C27 C28 C29 120.1(3)
C30 C29 C28 120.1(3)
C31 C30 C29 120.1(3)
C30 C31 C32 120.2(3)
C27 C32 C31 120.3(3)
C34 C33 N3 120.8(2)
C38 C33 N3 120.8(2)
C38 C33 C34 118.3(2)
C35 C34 C33 120.2(3)
C34 C35 C36 121.0(3)
C37 C36 C35 118.8(3)
C36 C37 C38 121.0(3)
C37 C38 C33 120.8(3)
N2 C39 C40 112.5(2)
F1 P1 F2 178.95(15)
F1 P1 F3 91.22(15)
F1 P1 F4 91.24(14)
F1 P1 F5 91.27(14)
F1 P1 F6 90.64(14)
F3 P1 F2 89.49(13)
F4 P1 F2 87.99(12)
F4 P1 F3 89.16(11)
F4 P1 F5 90.59(12)
F4 P1 F6 178.12(14)
F5 P1 F2 88.02(12)
F5 P1 F3 177.50(14)
F6 P1 F2 90.13(12)
F6 P1 F3 90.86(11)
F6 P1 F5 89.31(11)

loop_
_geom_bond_atom_site_label_1
_geom_bond_atom_site_label_2
_geom_bond_distance
O1 C1 1.410(3)
N1 C2 1.477(3)
N1 C4 1.326(4)
N1 C12 1.388(3)
N2 C15 1.383(3)
N2 C26 1.377(3)
N2 C39 1.459(3)
N3 C24 1.429(3)
N3 C27 1.433(3)
N3 C33 1.413(3)
C1 C2 1.520(4)
C4 C5 1.390(4)
C5 C6 1.388(4)
C6 C7 1.439(4)
C6 C13 1.453(3)
C7 C8 1.421(4)
C7 C12 1.424(3)
C8 C9 1.360(4)
C9 C10 1.408(4)
C10 C11 1.365(4)
C11 C12 1.407(4)
C13 C14 1.339(4)
C14 C17 1.461(3)
C15 C16 1.393(3)
C15 C20 1.414(4)
C16 C17 1.399(4)
C17 C18 1.414(4)
C18 C19 1.383(4)
C19 C20 1.402(4)
C20 C21 1.443(3)
C21 C22 1.401(3)
C21 C26 1.418(4)
C22 C23 1.387(4)
C23 C24 1.405(4)
C24 C25 1.392(4)
C25 C26 1.396(3)
C27 C28 1.391(4)
C27 C32 1.390(4)
C28 C29 1.395(4)
C29 C30 1.385(5)
C30 C31 1.376(5)
C31 C32 1.393(4)
C33 C34 1.400(4)
C33 C38 1.395(4)
C34 C35 1.385(4)
C35 C36 1.392(4)
C36 C37 1.377(4)
C37 C38 1.382(4)
C39 C40 1.514(4)
P1 F1 1.581(2)
P1 F2 1.616(2)
P1 F3 1.598(2)
P1 F4 1.5843(19)
P1 F5 1.590(2)
P1 F6 1.5866(19)

loop_
_geom_hbond_atom_site_label_D
_geom_hbond_atom_site_label_H
_geom_hbond_atom_site_label_A
_geom_hbond_distance_DH
_geom_hbond_distance_HA
_geom_hbond_distance_DA
_geom_hbond_angle_DHA
_geom_hbond_site_symmetry_A
O1 H1 F3 0.84 2.06 2.849(3) 155.9 1_455

loop_
_geom_torsion_atom_site_label_1
_geom_torsion_atom_site_label_2
_geom_torsion_atom_site_label_3
_geom_torsion_atom_site_label_4
_geom_torsion
O1 C1 C2 N1 72.6(3)
N1 C4 C5 C6 0.3(4)
N2 C15 C16 C17 177.5(2)
N2 C15 C20 C19 -178.1(2)
N2 C15 C20 C21 0.3(3)
N3 C24 C25 C26 -178.8(2)
N3 C27 C28 C29 -176.8(3)
N3 C27 C32 C31 178.1(3)
N3 C33 C34 C35 178.1(2)
N3 C33 C38 C37 -177.4(3)
C2 N1 C4 C5 -178.6(2)
C2 N1 C12 C7 178.0(2)
C2 N1 C12 C11 -2.1(4)
C4 N1 C2 C1 -97.2(3)
C4 N1 C12 C7 -2.5(4)
C4 N1 C12 C11 177.4(2)
C4 C5 C6 C7 -1.5(4)
C4 C5 C6 C13 178.8(2)
C5 C6 C7 C8 -178.4(2)
C5 C6 C7 C12 0.8(4)
C5 C6 C13 C14 6.8(4)
C6 C7 C8 C9 178.8(2)
C6 C7 C12 N1 1.2(4)
C6 C7 C12 C11 -178.8(2)
C6 C13 C14 C17 178.5(2)
C7 C6 C13 C14 -172.9(3)
C7 C8 C9 C10 -0.2(4)
C8 C7 C12 N1 -179.5(2)
C8 C7 C12 C11 0.5(4)
C8 C9 C10 C11 0.9(4)
C9 C10 C11 C12 -0.9(4)
C10 C11 C12 N1 -179.8(2)
C10 C11 C12 C7 0.2(4)
C12 N1 C2 C1 82.3(3)
C12 N1 C4 C5 1.8(4)
C12 C7 C8 C9 -0.5(4)
C13 C6 C7 C8 1.2(4)
C13 C6 C7 C12 -179.5(2)
C13 C14 C17 C16 173.6(3)
C13 C14 C17 C18 -5.8(4)
C14 C17 C18 C19 179.2(2)
C15 N2 C26 C21 0.9(3)
C15 N2 C26 C25 178.0(3)
C15 N2 C39 C40 77.9(3)
C15 C16 C17 C14 -178.9(2)
C15 C16 C17 C18 0.6(4)
C15 C20 C21 C22 -177.1(3)
C15 C20 C21 C26 0.2(3)
C16 C15 C20 C19 0.4(4)
C16 C15 C20 C21 178.8(2)
C16 C17 C18 C19 -0.2(4)
C17 C18 C19 C20 -0.1(4)
C18 C19 C20 C15 0.0(4)
C18 C19 C20 C21 -177.9(3)
C19 C20 C21 C22 1.0(5)
C19 C20 C21 C26 178.3(3)
C20 C15 C16 C17 -0.7(4)
C20 C21 C22 C23 177.3(3)
C20 C21 C26 N2 -0.7(3)
C20 C21 C26 C25 -178.0(2)
C21 C22 C23 C24 0.7(4)
C22 C21 C26 N2 177.1(2)
C22 C21 C26 C25 -0.2(4)
C22 C23 C24 N3 178.8(2)
C22 C23 C24 C25 -1.8(4)
C23 C24 C25 C26 1.9(4)
C24 N3 C27 C28 -133.6(3)
C24 N3 C27 C32 49.3(4)
C24 N3 C33 C34 36.8(4)
C24 N3 C33 C38 -144.4(3)
C24 C25 C26 N2 -177.6(3)
C24 C25 C26 C21 -0.9(4)
C26 N2 C15 C16 -179.1(3)
C26 N2 C15 C20 -0.7(3)
C26 N2 C39 C40 -97.7(3)
C26 C21 C22 C23 0.3(4)
C27 N3 C24 C23 57.1(3)
C27 N3 C24 C25 -122.2(3)
C27 N3 C33 C34 -166.1(2)
C27 N3 C33 C38 12.6(4)
C27 C28 C29 C30 -1.2(5)
C28 C27 C32 C31 0.9(4)
C28 C29 C30 C31 0.7(5)
C29 C30 C31 C32 0.6(5)
C30 C31 C32 C27 -1.4(5)
C32 C27 C28 C29 0.4(5)
C33 N3 C24 C23 -145.5(2)
C33 N3 C24 C25 35.2(4)
C33 N3 C27 C28 68.5(4)
C33 N3 C27 C32 -108.7(3)
C33 C34 C35 C36 -0.2(4)
C34 C33 C38 C37 1.4(4)
C34 C35 C36 C37 0.5(4)
C35 C36 C37 C38 0.2(4)
C36 C37 C38 C33 -1.1(4)
C38 C33 C34 C35 -0.7(4)
C39 N2 C15 C16 4.6(4)
C39 N2 C15 C20 -177.1(2)
C39 N2 C26 C21 177.1(2)
C39 N2 C26 C25 -5.8(4)
